data_7041505
loop_
_publ_author_name
'Li, Jiyuan'
'Hu, Huiping'
'Zhu, Shan'
'Hu, Fang'
'Wang, Yongxi'

_publ_section_title
;
 The coordination structure of the extracted nickel(ii) complex with a
 synergistic mixture containing dinonylnaphthalene sulfonic acid and
 2-ethylhexyl 4-pyridinecarboxylate ester.
;
_journal_issue 4
_journal_name_full 'Dalton transactions (Cambridge, England : 2003)'
_journal_page_first 1075
_journal_page_last 1082
_journal_paper_doi 10.1039/c6dt04369k
_journal_volume 46
_journal_year 2017
_chemical_formula_sum 'C44 H56 N2 Ni O14 S2'
_chemical_formula_weight 959.74
_chemical_name_systematic
; 
 ? 
;
_space_group_IT_number 14
_symmetry_cell_setting monoclinic
_symmetry_space_group_name_Hall '-P 2ybc'
_symmetry_space_group_name_H-M 'P 1 21/c 1'
_atom_sites_solution_hydrogens geom
_atom_sites_solution_primary direct
_atom_sites_solution_secondary difmap
_audit_creation_method SHELXL-97
_audit_update_record
;
2016-10-30 deposited with the CCDC.
2016-12-19 downloaded from the CCDC.
;
_cell_angle_alpha 90.00
_cell_angle_beta 91.324(14)
_cell_angle_gamma 90.00
_cell_formula_units_Z 2
_cell_length_a 25.53(3)
_cell_length_b 11.192(12)
_cell_length_c 8.628(9)
_cell_measurement_reflns_used 4266
_cell_measurement_temperature 100(2)
_cell_measurement_theta_max 22.9903
_cell_measurement_theta_min 2.3943
_cell_volume 2465(5)
_computing_structure_refinement 'SHELXL-97 (Sheldrick, 1997)'
_computing_structure_solution 'SHELXS-97 (Sheldrick, 1990)'
_diffrn_ambient_temperature 100(2)
_diffrn_measured_fraction_theta_full 0.999
_diffrn_measured_fraction_theta_max 0.999
_diffrn_measurement_device_type bruker-CCD
_diffrn_radiation_monochromator graphite
_diffrn_radiation_source 'fine-focus sealed tube'
_diffrn_radiation_type MoK\a
_diffrn_radiation_wavelength 0.71073
_diffrn_reflns_av_R_equivalents 0.0861
_diffrn_reflns_av_sigmaI/netI 0.0597
_diffrn_reflns_limit_h_max 30
_diffrn_reflns_limit_h_min -30
_diffrn_reflns_limit_k_max 12
_diffrn_reflns_limit_k_min -13
_diffrn_reflns_limit_l_max 10
_diffrn_reflns_limit_l_min -10
_diffrn_reflns_number 19078
_diffrn_reflns_theta_full 25.01
_diffrn_reflns_theta_max 25.01
_diffrn_reflns_theta_min 1.60
_exptl_absorpt_coefficient_mu 0.541
_exptl_absorpt_correction_T_max 0.9041
_exptl_absorpt_correction_T_min 0.8948
_exptl_absorpt_correction_type multi-scan
_exptl_absorpt_process_details sadabs
_exptl_crystal_colour green
_exptl_crystal_density_diffrn 1.293
_exptl_crystal_density_method 'not measured'
_exptl_crystal_description block
_exptl_crystal_F_000 1012
_exptl_crystal_recrystallization_method 'Vapour deposition'
_exptl_crystal_size_max 0.21
_exptl_crystal_size_mid 0.20
_exptl_crystal_size_min 0.19
_refine_diff_density_max 0.958
_refine_diff_density_min -0.347
_refine_diff_density_rms 0.075
_refine_ls_extinction_method none
_refine_ls_goodness_of_fit_ref 1.059
_refine_ls_hydrogen_treatment mixed
_refine_ls_matrix_type full
_refine_ls_number_parameters 335
_refine_ls_number_reflns 4344
_refine_ls_number_restraints 237
_refine_ls_restrained_S_all 1.068
_refine_ls_R_factor_all 0.0810
_refine_ls_R_factor_gt 0.0543
_refine_ls_shift/su_max 0.004
_refine_ls_shift/su_mean 0.000
_refine_ls_structure_factor_coef Fsqd
_refine_ls_weighting_details 'calc w=1/[\s^2^(Fo^2^)+(0.0859P)^2^+0.3193P] where P=(Fo^2^+2Fc^2^)/3'
_refine_ls_weighting_scheme calc
_refine_ls_wR_factor_gt 0.1361
_refine_ls_wR_factor_ref 0.1506
_reflns_number_gt 3109
_reflns_number_total 4344
_reflns_threshold_expression >2sigma(I)
_cod_data_source_file c6dt04369k2.cif
_cod_data_source_block z
_cod_depositor_comments 'Adding full bibliography for 7041505.cif.'
_cod_original_cell_volume 2464(4)
_cod_original_sg_symbol_H-M P21/c
_cod_database_code 7041505

loop_
_symmetry_equiv_pos_as_xyz
'x, y, z'
'-x, y+1/2, -z+1/2'
'-x, -y, -z'
'x, -y-1/2, z-1/2'

loop_
_atom_site_label
_atom_site_type_symbol
_atom_site_fract_x
_atom_site_fract_y
_atom_site_fract_z
_atom_site_U_iso_or_equiv
_atom_site_adp_type
_atom_site_occupancy
_atom_site_symmetry_multiplicity
_atom_site_calc_flag
_atom_site_refinement_flags
_atom_site_disorder_assembly
_atom_site_disorder_group
Ni1 Ni 0.0000 0.5000 1.0000 0.0280(2) Uani 1 2 d S . .
O1 O 0.00975(10) 0.4254(2) 0.7839(2) 0.0387(6) Uani 1 1 d D . .
H1A H -0.0168(7) 0.437(4) 0.731(3) 0.058 Uiso 1 1 d D . .
H1B H 0.0375(6) 0.445(4) 0.746(4) 0.058 Uiso 1 1 d D . .
O2 O -0.02100(10) 0.6626(2) 0.9023(3) 0.0420(6) Uani 1 1 d D . .
H2A H -0.0325(15) 0.715(3) 0.959(3) 0.063 Uiso 1 1 d D . .
H2B H -0.0291(14) 0.669(3) 0.8104(14) 0.063 Uiso 1 1 d D . .
O3 O 0.27071(14) 0.5988(4) 0.9800(5) 0.0977(12) Uani 1 1 d U . .
O4 O 0.25161(14) 0.7640(4) 1.1161(6) 0.1144(15) Uani 1 1 d . . .
N1 N 0.07824(11) 0.5593(2) 1.0104(3) 0.0353(7) Uani 1 1 d . . .
C1 C 0.11773(14) 0.4852(3) 0.9763(4) 0.0408(9) Uani 1 1 d . . .
H1 H 0.1093 0.4062 0.9441 0.049 Uiso 1 1 calc R . .
C2 C 0.17012(16) 0.5176(3) 0.9857(5) 0.0502(10) Uani 1 1 d . . .
H2 H 0.1969 0.4628 0.9588 0.060 Uiso 1 1 calc R . .
C3 C 0.18242(15) 0.6325(4) 1.0356(5) 0.0536(11) Uani 1 1 d . . .
C4 C 0.14178(16) 0.7083(4) 1.0723(5) 0.0598(11) Uani 1 1 d . . .
H4 H 0.1491 0.7868 1.1089 0.072 Uiso 1 1 calc R . .
C5 C 0.09113(16) 0.6705(3) 1.0560(5) 0.0499(10) Uani 1 1 d . . .
H5 H 0.0638 0.7251 1.0778 0.060 Uiso 1 1 calc R . .
C6 C 0.23790(19) 0.6736(5) 1.0516(7) 0.0780(15) Uani 1 1 d . . .
C7 C 0.3258(2) 0.6342(6) 0.9757(8) 0.1110(18) Uani 1 1 d U A .
H7A H 0.3418 0.6348 1.0814 0.133 Uiso 1 1 calc R . .
H7B H 0.3294 0.7149 0.9300 0.133 Uiso 1 1 calc R . .
C8 C 0.3518(3) 0.5412(8) 0.8755(10) 0.140(3) Uani 1 1 d DU . .
H8AA H 0.3315 0.5350 0.7767 0.168 Uiso 0.559(12) 1 calc PR A 1
H8AB H 0.3493 0.4630 0.9284 0.168 Uiso 0.559(12) 1 calc PR A 1
H8BC H 0.3399 0.5489 0.7659 0.168 Uiso 0.441(12) 1 d PR A 2
H8BD H 0.3439 0.4594 0.9119 0.168 Uiso 0.441(12) 1 d PR A 2
C9 C 0.4092(5) 0.563(2) 0.837(3) 0.200(5) Uani 0.559(12) 1 d PDU A 1
H9A H 0.4293 0.5849 0.9321 0.240 Uiso 0.559(12) 1 calc PR A 1
H9B H 0.4118 0.6288 0.7615 0.240 Uiso 0.559(12) 1 calc PR A 1
C10 C 0.4321(7) 0.445(2) 0.767(3) 0.199(5) Uani 0.559(12) 1 d PDU A 1
H10A H 0.4253 0.3764 0.8357 0.238 Uiso 0.559(12) 1 calc PR A 1
H10B H 0.4155 0.4286 0.6641 0.238 Uiso 0.559(12) 1 calc PR A 1
C11 C 0.4917(7) 0.4630(17) 0.750(3) 0.216(5) Uani 0.559(12) 1 d PDU A 1
H11A H 0.5082 0.4908 0.8486 0.259 Uiso 0.559(12) 1 calc PR A 1
H11B H 0.4992 0.5213 0.6672 0.259 Uiso 0.559(12) 1 calc PR A 1
C12 C 0.5110(9) 0.3364(18) 0.707(3) 0.222(8) Uani 0.559(12) 1 d PDU A 1
H12A H 0.5491 0.3376 0.6963 0.333 Uiso 0.559(12) 1 calc PR A 1
H12B H 0.4943 0.3115 0.6089 0.333 Uiso 0.559(12) 1 calc PR A 1
H12C H 0.5018 0.2801 0.7891 0.333 Uiso 0.559(12) 1 calc PR A 1
C9B C 0.4111(5) 0.570(3) 0.892(3) 0.201(6) Uani 0.441(12) 1 d PDU A 2
H9BA H 0.4273 0.5278 0.9823 0.242 Uiso 0.441(12) 1 calc PR A 2
H9BB H 0.4173 0.6567 0.9028 0.242 Uiso 0.441(12) 1 calc PR A 2
C10B C 0.4320(13) 0.521(2) 0.735(3) 0.223(6) Uani 0.441(12) 1 d PDU A 2
H10C H 0.4043 0.5072 0.6551 0.267 Uiso 0.441(12) 1 calc PR A 2
H10D H 0.4612 0.5679 0.6933 0.267 Uiso 0.441(12) 1 calc PR A 2
C11B C 0.4498(11) 0.406(2) 0.821(3) 0.205(6) Uani 0.441(12) 1 d PDU A 2
H11C H 0.4205 0.3541 0.8526 0.246 Uiso 0.441(12) 1 calc PR A 2
H11D H 0.4748 0.4202 0.9081 0.246 Uiso 0.441(12) 1 calc PR A 2
C12B C 0.4767(13) 0.363(3) 0.667(3) 0.244(8) Uani 0.441(12) 1 d PDU A 2
H12D H 0.4922 0.2840 0.6835 0.366 Uiso 0.441(12) 1 calc PR A 2
H12E H 0.5042 0.4200 0.6398 0.366 Uiso 0.441(12) 1 calc PR A 2
H12F H 0.4504 0.3593 0.5826 0.366 Uiso 0.441(12) 1 calc PR A 2
S1 S 0.09723(3) 0.43453(8) 0.45464(9) 0.0374(3) Uani 1 1 d . . .
O5 O 0.08238(10) 0.5480(2) 0.3852(3) 0.0489(7) Uani 1 1 d . . .
O6 O 0.10311(10) 0.4398(3) 0.6217(3) 0.0575(8) Uani 1 1 d . . .
O7 O 0.06281(10) 0.3373(2) 0.4042(3) 0.0533(7) Uani 1 1 d . . .
C13 C 0.16055(15) 0.3983(3) 0.3850(4) 0.0423(9) Uani 1 1 d . . .
C14 C 0.16680(19) 0.2971(4) 0.2882(5) 0.0590(11) Uani 1 1 d . . .
H14 H 0.1372 0.2503 0.2586 0.071 Uiso 1 1 calc R . .
C15 C 0.2152(2) 0.2669(5) 0.2375(6) 0.0803(15) Uani 1 1 d . . .
H15 H 0.2189 0.1984 0.1737 0.096 Uiso 1 1 calc R . .
C16 C 0.2584(2) 0.3328(5) 0.2763(6) 0.0732(13) Uani 1 1 d . . .
C17 C 0.3105(3) 0.3003(7) 0.2239(9) 0.116(2) Uani 1 1 d . . .
H17 H 0.3146 0.2324 0.1592 0.139 Uiso 1 1 calc R . .
C18 C 0.3519(3) 0.3642(9) 0.2655(11) 0.137(3) Uani 1 1 d . . .
H18 H 0.3856 0.3423 0.2303 0.164 Uiso 1 1 calc R . .
C19 C 0.3465(3) 0.4638(8) 0.3609(12) 0.145(3) Uani 1 1 d . . .
H19 H 0.3768 0.5086 0.3902 0.174 Uiso 1 1 calc R . .
C20 C 0.2981(2) 0.4988(5) 0.4140(9) 0.109(2) Uani 1 1 d . . .
H20 H 0.2953 0.5667 0.4792 0.130 Uiso 1 1 calc R . .
C21 C 0.25411(19) 0.4341(4) 0.3715(6) 0.0674(13) Uani 1 1 d . . .
C22 C 0.20250(17) 0.4661(4) 0.4257(5) 0.0572(11) Uani 1 1 d . . .
H22 H 0.1982 0.5345 0.4894 0.069 Uiso 1 1 calc R . .

loop_
_atom_site_aniso_label
_atom_site_aniso_U_11
_atom_site_aniso_U_22
_atom_site_aniso_U_33
_atom_site_aniso_U_23
_atom_site_aniso_U_13
_atom_site_aniso_U_12
Ni1 0.0456(4) 0.0217(3) 0.0167(3) -0.0004(2) -0.0007(2) 0.0059(3)
O1 0.0507(15) 0.0421(15) 0.0233(12) -0.0067(11) -0.0010(10) 0.0075(13)
O2 0.0757(18) 0.0265(13) 0.0234(12) 0.0014(10) -0.0059(12) 0.0131(12)
O3 0.0611(18) 0.089(3) 0.143(3) 0.011(2) 0.009(2) -0.0019(19)
O4 0.074(2) 0.083(3) 0.186(5) -0.012(3) -0.012(3) -0.026(2)
N1 0.0500(18) 0.0311(16) 0.0246(14) 0.0041(12) -0.0016(12) 0.0037(14)
C1 0.052(2) 0.040(2) 0.0303(19) -0.0016(16) 0.0000(16) 0.0039(18)
C2 0.053(2) 0.047(2) 0.051(2) 0.0028(18) 0.0040(19) 0.0053(19)
C3 0.051(2) 0.051(3) 0.058(3) 0.018(2) -0.0052(19) -0.009(2)
C4 0.059(3) 0.036(2) 0.085(3) 0.002(2) 0.004(2) -0.005(2)
C5 0.059(3) 0.031(2) 0.060(3) 0.0001(18) 0.0036(19) -0.0020(19)
C6 0.062(3) 0.062(3) 0.110(4) 0.026(3) -0.004(3) -0.008(3)
C7 0.068(2) 0.112(4) 0.154(4) 0.009(3) 0.011(3) -0.012(3)
C8 0.111(4) 0.157(5) 0.151(5) 0.002(4) 0.009(4) -0.002(4)
C9 0.194(6) 0.204(6) 0.204(6) -0.003(4) 0.015(4) 0.000(4)
C10 0.195(6) 0.195(6) 0.207(6) 0.003(4) 0.010(4) 0.006(4)
C11 0.214(7) 0.215(7) 0.220(7) 0.001(4) 0.008(4) -0.005(4)
C12 0.210(10) 0.207(10) 0.249(11) -0.012(8) 0.019(8) 0.019(8)
C9B 0.194(7) 0.204(7) 0.207(7) -0.001(5) 0.011(4) 0.000(4)
C10B 0.220(7) 0.223(7) 0.225(7) 0.000(5) 0.007(4) -0.002(4)
C11B 0.201(7) 0.206(7) 0.210(7) -0.002(4) 0.011(4) -0.002(4)
C12B 0.240(11) 0.245(11) 0.247(11) 0.001(8) 0.000(8) -0.005(8)
S1 0.0517(6) 0.0394(5) 0.0209(4) 0.0047(4) -0.0044(4) -0.0096(4)
O5 0.0550(16) 0.0383(14) 0.0528(17) 0.0063(13) -0.0089(12) -0.0039(13)
O6 0.0609(17) 0.092(2) 0.0192(13) 0.0002(13) -0.0047(11) 0.0016(15)
O7 0.0720(18) 0.0499(16) 0.0374(14) 0.0120(12) -0.0106(12) -0.0261(14)
C13 0.065(2) 0.0328(19) 0.0294(19) 0.0118(16) -0.0012(17) -0.0047(18)
C14 0.087(3) 0.048(3) 0.042(2) -0.0030(19) 0.002(2) 0.004(2)
C15 0.115(5) 0.063(3) 0.062(3) -0.012(3) 0.005(3) 0.014(3)
C16 0.091(4) 0.065(3) 0.063(3) 0.001(3) 0.006(3) 0.013(3)
C17 0.106(5) 0.115(6) 0.127(6) 0.003(5) 0.026(5) 0.032(5)
C18 0.098(6) 0.137(8) 0.177(8) 0.003(6) 0.037(5) 0.028(5)
C19 0.070(4) 0.138(7) 0.230(11) -0.006(7) 0.035(5) -0.001(4)
C20 0.075(4) 0.084(4) 0.168(7) -0.019(4) 0.016(4) -0.006(3)
C21 0.072(3) 0.058(3) 0.073(3) 0.011(3) 0.005(2) -0.008(3)
C22 0.065(3) 0.046(2) 0.061(3) 0.000(2) 0.004(2) -0.005(2)

loop_
_atom_type_symbol
_atom_type_description
_atom_type_scat_dispersion_real
_atom_type_scat_dispersion_imag
_atom_type_scat_source
C C 0.0033 0.0016 'International Tables Vol C Tables 4.2.6.8 and 6.1.1.4'
H H 0.0000 0.0000 'International Tables Vol C Tables 4.2.6.8 and 6.1.1.4'
N N 0.0061 0.0033 'International Tables Vol C Tables 4.2.6.8 and 6.1.1.4'
Ni Ni 0.3393 1.1124 'International Tables Vol C Tables 4.2.6.8 and 6.1.1.4'
O O 0.0106 0.0060 'International Tables Vol C Tables 4.2.6.8 and 6.1.1.4'
S S 0.1246 0.1234 'International Tables Vol C Tables 4.2.6.8 and 6.1.1.4'

loop_
_geom_angle_atom_site_label_1
_geom_angle_atom_site_label_2
_geom_angle_atom_site_label_3
_geom_angle
_geom_angle_site_symmetry_1
_geom_angle_site_symmetry_3
O1 Ni1 O1 180.0 3_567 .
O1 Ni1 O2 91.35(11) 3_567 3_567
O1 Ni1 O2 88.65(11) . 3_567
O1 Ni1 O2 88.65(11) 3_567 .
O1 Ni1 O2 91.35(11) . .
O2 Ni1 O2 180.0 3_567 .
O1 Ni1 N1 91.82(10) 3_567 3_567
O1 Ni1 N1 88.18(10) . 3_567
O2 Ni1 N1 88.66(11) 3_567 3_567
O2 Ni1 N1 91.34(11) . 3_567
O1 Ni1 N1 88.18(10) 3_567 .
O1 Ni1 N1 91.82(10) . .
O2 Ni1 N1 91.34(11) 3_567 .
O2 Ni1 N1 88.66(11) . .
N1 Ni1 N1 180.00(5) 3_567 .
Ni1 O1 H1A 109(3) . .
Ni1 O1 H1B 112(3) . .
H1A O1 H1B 116.6(19) . .
Ni1 O2 H2A 119(2) . .
Ni1 O2 H2B 122(2) . .
H2A O2 H2B 115.0(19) . .
C6 O3 C7 116.9(5) . .
C1 N1 C5 117.1(3) . .
C1 N1 Ni1 120.8(2) . .
C5 N1 Ni1 122.0(3) . .
N1 C1 C2 123.6(3) . .
N1 C1 H1 118.2 . .
C2 C1 H1 118.2 . .
C1 C2 C3 118.1(4) . .
C1 C2 H2 121.0 . .
C3 C2 H2 121.0 . .
C4 C3 C2 118.3(4) . .
C4 C3 C6 120.3(4) . .
C2 C3 C6 121.4(4) . .
C5 C4 C3 120.0(4) . .
C5 C4 H4 120.0 . .
C3 C4 H4 120.0 . .
N1 C5 C4 122.9(4) . .
N1 C5 H5 118.6 . .
C4 C5 H5 118.6 . .
O4 C6 O3 124.0(5) . .
O4 C6 C3 124.6(5) . .
O3 C6 C3 111.4(5) . .
O3 C7 C8 105.2(5) . .
O3 C7 H7A 110.7 . .
C8 C7 H7A 110.7 . .
O3 C7 H7B 110.7 . .
C8 C7 H7B 110.7 . .
H7A C7 H7B 108.8 . .
C7 C8 C9 116.8(10) . .
C7 C8 C9B 104.1(12) . .
C9 C8 C9B 18.1(16) . .
C7 C8 H8AA 108.1 . .
C9 C8 H8AA 108.1 . .
C9B C8 H8AA 125.9 . .
C7 C8 H8AB 108.1 . .
C9 C8 H8AB 108.1 . .
C9B C8 H8AB 102.2 . .
H8AA C8 H8AB 107.3 . .
C7 C8 H8BC 110.9 . .
C9 C8 H8BC 93.0 . .
C9B C8 H8BC 110.4 . .
H8AA C8 H8BC 16.5 . .
H8AB C8 H8BC 119.8 . .
C7 C8 H8BD 111.0 . .
C9 C8 H8BD 114.7 . .
C9B C8 H8BD 111.5 . .
H8AA C8 H8BD 95.8 . .
H8AB C8 H8BD 11.6 . .
H8BC C8 H8BD 108.9 . .
C8 C9 C10 108.7(15) . .
C8 C9 H9A 109.9 . .
C10 C9 H9A 109.9 . .
C8 C9 H9B 109.9 . .
C10 C9 H9B 109.9 . .
H9A C9 H9B 108.3 . .
C11 C10 C9 107.7(15) . .
C11 C10 H10A 110.2 . .
C9 C10 H10A 110.2 . .
C11 C10 H10B 110.2 . .
C9 C10 H10B 110.2 . .
H10A C10 H10B 108.5 . .
C10 C11 C12 102.8(16) . .
C10 C11 H11A 111.2 . .
C12 C11 H11A 111.2 . .
C10 C11 H11B 111.2 . .
C12 C11 H11B 111.2 . .
H11A C11 H11B 109.1 . .
C11 C12 H12A 109.5 . .
C11 C12 H12B 109.5 . .
H12A C12 H12B 109.5 . .
C11 C12 H12C 109.5 . .
H12A C12 H12C 109.5 . .
H12B C12 H12C 109.5 . .
C8 C9B C10B 101.4(18) . .
C8 C9B H9BA 111.5 . .
C10B C9B H9BA 111.5 . .
C8 C9B H9BB 111.5 . .
C10B C9B H9BB 111.5 . .
H9BA C9B H9BB 109.3 . .
C11B C10B C9B 89(2) . .
C11B C10B H10C 113.8 . .
C9B C10B H10C 113.8 . .
C11B C10B H10D 113.8 . .
C9B C10B H10D 113.8 . .
H10C C10B H10D 111.0 . .
C10B C11B C12B 89(2) . .
C10B C11B H11C 113.8 . .
C12B C11B H11C 113.8 . .
C10B C11B H11D 113.8 . .
C12B C11B H11D 113.8 . .
H11C C11B H11D 111.1 . .
C11B C12B H12D 109.5 . .
C11B C12B H12E 109.5 . .
H12D C12B H12E 109.5 . .
C11B C12B H12F 109.5 . .
H12D C12B H12F 109.5 . .
H12E C12B H12F 109.5 . .
O6 S1 O5 113.32(18) . .
O6 S1 O7 112.05(16) . .
O5 S1 O7 112.34(16) . .
O6 S1 C13 105.71(16) . .
O5 S1 C13 106.87(16) . .
O7 S1 C13 105.89(18) . .
C22 C13 C14 120.1(4) . .
C22 C13 S1 120.2(3) . .
C14 C13 S1 119.7(3) . .
C15 C14 C13 120.1(4) . .
C15 C14 H14 119.9 . .
C13 C14 H14 119.9 . .
C14 C15 C16 121.5(5) . .
C14 C15 H15 119.2 . .
C16 C15 H15 119.2 . .
C15 C16 C21 120.3(5) . .
C15 C16 C17 121.9(6) . .
C21 C16 C17 117.8(6) . .
C18 C17 C16 120.7(7) . .
C18 C17 H17 119.7 . .
C16 C17 H17 119.7 . .
C17 C18 C19 120.3(7) . .
C17 C18 H18 119.8 . .
C19 C18 H18 119.8 . .
C20 C19 C18 121.5(8) . .
C20 C19 H19 119.2 . .
C18 C19 H19 119.2 . .
C21 C20 C19 119.4(7) . .
C21 C20 H20 120.3 . .
C19 C20 H20 120.3 . .
C20 C21 C16 120.3(5) . .
C20 C21 C22 121.6(5) . .
C16 C21 C22 118.1(4) . .
C13 C22 C21 119.7(4) . .
C13 C22 H22 120.1 . .
C21 C22 H22 120.1 . .

loop_
_geom_bond_atom_site_label_1
_geom_bond_atom_site_label_2
_geom_bond_distance
_geom_bond_site_symmetry_2
Ni1 O1 2.063(3) 3_567
Ni1 O1 2.063(3) .
Ni1 O2 2.071(3) 3_567
Ni1 O2 2.071(3) .
Ni1 N1 2.104(3) 3_567
Ni1 N1 2.104(3) .
O1 H1A 0.817(10) .
O1 H1B 0.817(10) .
O2 H2A 0.824(10) .
O2 H2B 0.818(10) .
O3 C6 1.344(7) .
O3 C7 1.463(6) .
O4 C6 1.203(6) .
N1 C1 1.343(5) .
N1 C5 1.344(5) .
C1 C2 1.386(6) .
C1 H1 0.9500 .
C2 C3 1.390(6) .
C2 H2 0.9500 .
C3 C4 1.383(6) .
C3 C6 1.492(6) .
C4 C5 1.365(6) .
C4 H4 0.9500 .
C5 H5 0.9500 .
C7 C8 1.516(9) .
C7 H7A 0.9900 .
C7 H7B 0.9900 .
C8 C9 1.527(10) .
C8 C9B 1.550(10) .
C8 H8AA 0.9900 .
C8 H8AB 0.9900 .
C8 H8BC 0.9901 .
C8 H8BD 0.9900 .
C9 C10 1.569(10) .
C9 H9A 0.9900 .
C9 H9B 0.9900 .
C10 C11 1.544(10) .
C10 H10A 0.9900 .
C10 H10B 0.9900 .
C11 C12 1.548(10) .
C11 H11A 0.9900 .
C11 H11B 0.9900 .
C12 H12A 0.9800 .
C12 H12B 0.9800 .
C12 H12C 0.9800 .
C9B C10B 1.568(10) .
C9B H9BA 0.9900 .
C9B H9BB 0.9900 .
C10B C11B 1.544(10) .
C10B H10C 0.9900 .
C10B H10D 0.9900 .
C11B C12B 1.579(10) .
C11B H11C 0.9900 .
C11B H11D 0.9900 .
C12B H12D 0.9800 .
C12B H12E 0.9800 .
C12B H12F 0.9800 .
S1 O6 1.447(3) .
S1 O5 1.451(3) .
S1 O7 1.459(3) .
S1 C13 1.784(4) .
C13 C22 1.353(5) .
C13 C14 1.418(5) .
C14 C15 1.362(7) .
C14 H14 0.9500 .
C15 C16 1.362(7) .
C15 H15 0.9500 .
C16 C21 1.406(7) .
C16 C17 1.460(8) .
C17 C18 1.319(10) .
C17 H17 0.9500 .
C18 C19 1.394(11) .
C18 H18 0.9500 .
C19 C20 1.384(9) .
C19 H19 0.9500 .
C20 C21 1.379(7) .
C20 H20 0.9500 .
C21 C22 1.453(6) .
C22 H22 0.9500 .

loop_
_geom_hbond_atom_site_label_D
_geom_hbond_atom_site_label_H
_geom_hbond_atom_site_label_A
_geom_hbond_distance_DH
_geom_hbond_distance_HA
_geom_hbond_distance_DA
_geom_hbond_angle_DHA
_geom_hbond_site_symmetry_A
O1 H1A O5 0.817(10) 1.940(11) 2.755(4) 175(4) 3_566
O1 H1B O6 0.817(10) 2.011(18) 2.796(4) 161(4) .
O2 H2B O7 0.818(10) 2.025(14) 2.829(4) 167(4) 3_566
O2 H2A O7 0.824(10) 1.974(11) 2.798(4) 177(4) 2_556
